data_2021356
loop_
_publ_author_name
'Almagro, Luis'
'Nogueras, Manuel'
'Su\'arez, Margarita'
'Cobo, Justo'
'Glidewell, Christopher'

_publ_section_title
;
 Chloro--formyl steroids as precursors for hybrid heterosteroids:
 synthesis, spectroscopic characterization, and molecular and
 supramolecular structures
;
_journal_coeditor_code YF3157
_journal_issue 12
_journal_name_full 'Acta Crystallographica Section C'
_journal_page_first
;
;
_journal_paper_doi 10.1107/S2053229618015887
_journal_volume 74
_journal_year 2018
_chemical_absolute_configuration ad
_chemical_formula_iupac 'C20 H27 Cl O2'
_chemical_formula_moiety 'C20 H27 Cl O2'
_chemical_formula_sum 'C20 H27 Cl O2'
_chemical_formula_weight 334.87
_chemical_name_systematic
(5<i>S</i>,8<i>R</i>,9<i>S</i>,10<i>S</i>,13<i>S</i>,14<i>S</i>)-3-Chloro-10,13-dimethyl-17-oxo-4,5,6,7,8,9,10,11,12,13,14,15,16,17-tetradecahydro-1<i>H</i>-cyclopenta[<i>a</i>]phenanthrene-2-carbaldehyde
_space_group_crystal_system monoclinic
_space_group_IT_number 5
_space_group_name_Hall 'C 2y'
_space_group_name_H-M_alt 'C 1 2 1'
_symmetry_space_group_name_Hall 'C 2y'
_symmetry_space_group_name_H-M 'C 1 2 1'
_atom_sites_solution_hydrogens geom
_audit_creation_method SHELXL-2014
_cell_angle_alpha 90
_cell_angle_beta 94.306(5)
_cell_angle_gamma 90
_cell_formula_units_Z 4
_cell_length_a 12.984(2)
_cell_length_b 6.2961(11)
_cell_length_c 21.265(4)
_cell_measurement_reflns_used 3974
_cell_measurement_temperature 100(2)
_cell_measurement_theta_max 27.627
_cell_measurement_theta_min 2.882
_cell_volume 1733.5(5)
_computing_cell_refinement
;
SAINT (Bruker, 2016)
;
_computing_data_collection
;
APEX3 (Bruker, 2016)
;
_computing_data_reduction
;
SAINT (Bruker, 2016)
;
_computing_molecular_graphics
;
PLATON (Spek, 2009)
;
_computing_publication_material
;
SHELXL2014 (Sheldrick, 2015) and PLATON (Spek, 2009)
;
_computing_structure_refinement
;
SHELXL2014 (Sheldrick, 2015)
;
_computing_structure_solution
;
SIR92 (Altomare <i>et al.</i>,  1994)
;
_diffrn_ambient_temperature 100(2)
_diffrn_measured_fraction_theta_full 0.999
_diffrn_measured_fraction_theta_max 0.992
_diffrn_measurement_device_type 'Bruker D8 Venture'
_diffrn_measurement_method '\f and \w scans'
_diffrn_radiation_monochromator 'multilayer mirror'
_diffrn_radiation_type MoK\a
_diffrn_radiation_wavelength 0.71073
_diffrn_reflns_av_R_equivalents 0.0492
_diffrn_reflns_av_unetI/netI 0.0571
_diffrn_reflns_limit_h_max 15
_diffrn_reflns_limit_h_min -16
_diffrn_reflns_limit_k_max 8
_diffrn_reflns_limit_k_min -8
_diffrn_reflns_limit_l_max 27
_diffrn_reflns_limit_l_min -27
_diffrn_reflns_number 13049
_diffrn_reflns_theta_full 25.242
_diffrn_reflns_theta_max 27.627
_diffrn_reflns_theta_min 2.882
_diffrn_source 'INCOATEC high brilliance microfocus sealed tube'
_diffrn_standards_decay_% 0
_diffrn_standards_interval_count 0
_diffrn_standards_interval_time 0
_diffrn_standards_number 0
_exptl_absorpt_coefficient_mu 0.228
_exptl_absorpt_correction_T_max 0.986
_exptl_absorpt_correction_T_min 0.822
_exptl_absorpt_correction_type multi-scan
_exptl_absorpt_process_details
;
(SADABS; Bruker, 2016)
;
_exptl_crystal_colour colourless
_exptl_crystal_density_diffrn 1.283
_exptl_crystal_description plate
_exptl_crystal_F_000 720
_exptl_crystal_size_max 0.320
_exptl_crystal_size_mid 0.201
_exptl_crystal_size_min 0.061
_refine_diff_density_max 0.261
_refine_diff_density_min -0.340
_refine_ls_abs_structure_details
;
Flack <i>x</i> determined using 1322 quotients [(I+)-(I-)]/[(I+)+(I-)]
(Parsons <i>et al.</i>,  2013) 249-259)
;
_refine_ls_abs_structure_Flack -0.01(3)
_refine_ls_extinction_method none
_refine_ls_goodness_of_fit_ref 1.059
_refine_ls_hydrogen_treatment constr
_refine_ls_matrix_type full
_refine_ls_number_parameters 210
_refine_ls_number_reflns 3974
_refine_ls_number_restraints 1
_refine_ls_restrained_S_all 1.059
_refine_ls_R_factor_all 0.0553
_refine_ls_R_factor_gt 0.0419
_refine_ls_shift/su_max 0.001
_refine_ls_shift/su_mean 0.000
_refine_ls_structure_factor_coef Fsqd
_refine_ls_weighting_details 'w=1/[\s^2^(Fo^2^)+(0.0441P)^2^+0.2448P] where P=(Fo^2^+2Fc^2^)/3'
_refine_ls_weighting_scheme calc
_refine_ls_wR_factor_gt 0.0861
_refine_ls_wR_factor_ref 0.0896
_reflns_number_gt 3403
_reflns_number_total 3974
_reflns_threshold_expression 'I > 2\s(I)'
_cod_data_source_file yf3157sup1.cif
_cod_data_source_block II
_cod_database_code 2021356
_shelx_space_group_comment
;
The symmetry employed for this shelxl refinement is uniquely defined
by the following loop, which should always be used as a source of
symmetry information in preference to the above space-group names.
They are only intended as comments.
;
_shelx_estimated_absorpt_t_min 0.930
_shelx_estimated_absorpt_t_max 0.986
_shelxl_version_number 2.014

loop_
_space_group_symop_operation_xyz
'x, y, z'
'-x, y, -z'
'x+1/2, y+1/2, z'
'-x+1/2, y+1/2, -z'

loop_
_atom_site_type_symbol
_atom_site_label
_atom_site_fract_x
_atom_site_fract_y
_atom_site_fract_z
_atom_site_U_iso_or_equiv
_atom_site_adp_type
_atom_site_calc_flag
_atom_site_occupancy
C C1 0.1905(2) 0.2520(5) 0.33169(12) 0.0159(6) Uani d 1
H H1A 0.1284 0.3421 0.3237 0.019 Uiso calc 1
H H1B 0.1778 0.1167 0.3087 0.019 Uiso calc 1
C C2 0.2059(2) 0.2058(5) 0.40168(12) 0.0158(6) Uani d 1
C C3 0.30165(19) 0.1936(5) 0.42961(11) 0.0164(6) Uani d 1
Cl Cl3 0.32422(5) 0.16447(12) 0.51120(3) 0.02248(19) Uani d 1
C C4 0.3994(2) 0.2162(5) 0.39716(12) 0.0187(7) Uani d 1
H H4A 0.4445 0.0928 0.4080 0.022 Uiso calc 1
H H4B 0.4361 0.3457 0.4129 0.022 Uiso calc 1
C C5 0.38051(19) 0.2307(4) 0.32553(12) 0.0160(6) Uani d 1
H H5 0.3674 0.0833 0.3094 0.019 Uiso calc 1
C C6 0.4778(2) 0.3118(5) 0.29700(12) 0.0189(6) Uani d 1
H H6A 0.4966 0.4523 0.3153 0.023 Uiso calc 1
H H6B 0.5356 0.2129 0.3082 0.023 Uiso calc 1
C C7 0.4630(2) 0.3318(5) 0.22532(12) 0.0184(6) Uani d 1
H H7A 0.5250 0.3988 0.2095 0.022 Uiso calc 1
H H7B 0.4556 0.1882 0.2065 0.022 Uiso calc 1
C C8 0.36794(19) 0.4639(5) 0.20447(12) 0.0142(6) Uani d 1
H H8 0.3782 0.6111 0.2215 0.017 Uiso calc 1
C C9 0.2710(2) 0.3673(4) 0.23195(12) 0.0135(6) Uani d 1
H H9 0.2689 0.2151 0.2185 0.016 Uiso calc 1
C C10 0.2835(2) 0.3647(4) 0.30555(12) 0.0123(6) Uani d 1
C C11 0.16828(19) 0.4659(5) 0.20491(12) 0.0166(6) Uani d 1
H H11A 0.1105 0.3772 0.2177 0.020 Uiso calc 1
H H11B 0.1609 0.6086 0.2236 0.020 Uiso calc 1
C C12 0.1595(2) 0.4868(5) 0.13282(12) 0.0177(6) Uani d 1
H H12A 0.1547 0.3439 0.1134 0.021 Uiso calc 1
H H12B 0.0960 0.5665 0.1190 0.021 Uiso calc 1
C C13 0.2532(2) 0.6024(4) 0.11135(12) 0.0138(6) Uani d 1
C C14 0.35096(19) 0.4767(5) 0.13319(12) 0.0142(6) Uani d 1
H H14 0.3397 0.3279 0.1177 0.017 Uiso calc 1
C C15 0.4357(2) 0.5720(5) 0.09515(12) 0.0207(7) Uani d 1
H H15A 0.4936 0.4710 0.0921 0.025 Uiso calc 1
H H15B 0.4627 0.7059 0.1144 0.025 Uiso calc 1
C C16 0.3792(2) 0.6125(5) 0.03012(12) 0.0198(7) Uani d 1
H H16A 0.4004 0.7505 0.0129 0.024 Uiso calc 1
H H16B 0.3951 0.4988 0.0002 0.024 Uiso calc 1
C C17 0.2648(2) 0.6140(4) 0.04041(12) 0.0165(6) Uani d 1
O O17 0.19486(14) 0.6244(3) -0.00046(8) 0.0212(5) Uani d 1
C C18 0.2915(2) 0.5910(4) 0.33273(12) 0.0150(6) Uani d 1
H H18A 0.2314 0.6741 0.3167 0.022 Uiso calc 1
H H18B 0.3547 0.6587 0.3200 0.022 Uiso calc 1
H H18C 0.2937 0.5845 0.3789 0.022 Uiso calc 1
C C19 0.2566(2) 0.8358(5) 0.13349(13) 0.0195(6) Uani d 1
H H19A 0.3151 0.9081 0.1162 0.029 Uiso calc 1
H H19B 0.2648 0.8406 0.1797 0.029 Uiso calc 1
H H19C 0.1922 0.9070 0.1187 0.029 Uiso calc 1
C C211 0.1127(2) 0.1891(5) 0.43676(12) 0.0188(6) Uani d 1
H H211 0.1211 0.1582 0.4806 0.023 Uiso calc 1
O O211 0.02595(14) 0.2128(3) 0.41273(8) 0.0223(5) Uani d 1

loop_
_atom_site_aniso_label
_atom_site_aniso_U_11
_atom_site_aniso_U_22
_atom_site_aniso_U_33
_atom_site_aniso_U_12
_atom_site_aniso_U_13
_atom_site_aniso_U_23
C1 0.0110(13) 0.0199(16) 0.0168(13) -0.0015(11) 0.0006(10) 0.0021(11)
C2 0.0167(13) 0.0129(16) 0.0182(13) -0.0003(12) 0.0035(10) 0.0020(11)
C3 0.0182(13) 0.0156(16) 0.0154(12) -0.0014(13) 0.0021(10) 0.0031(12)
Cl3 0.0211(3) 0.0281(4) 0.0180(3) -0.0013(3) -0.0005(2) 0.0070(3)
C4 0.0131(13) 0.0228(18) 0.0199(14) 0.0030(12) -0.0011(10) 0.0043(12)
C5 0.0117(13) 0.0168(16) 0.0196(13) 0.0035(11) 0.0027(10) 0.0009(11)
C6 0.0089(13) 0.0266(17) 0.0213(14) 0.0064(12) 0.0022(11) 0.0017(12)
C7 0.0092(13) 0.0262(18) 0.0202(14) 0.0064(12) 0.0045(11) 0.0020(12)
C8 0.0092(13) 0.0174(15) 0.0164(13) 0.0013(11) 0.0032(10) -0.0014(11)
C9 0.0111(12) 0.0134(15) 0.0160(13) 0.0000(11) 0.0013(10) -0.0001(10)
C10 0.0080(12) 0.0132(15) 0.0158(13) 0.0012(11) 0.0015(10) 0.0004(10)
C11 0.0084(13) 0.0240(17) 0.0174(13) -0.0003(12) 0.0023(10) 0.0021(12)
C12 0.0125(14) 0.0250(17) 0.0153(14) 0.0011(13) 0.0002(11) 0.0014(12)
C13 0.0119(12) 0.0147(15) 0.0149(12) 0.0021(11) 0.0018(10) -0.0005(11)
C14 0.0109(13) 0.0163(15) 0.0157(13) 0.0019(11) 0.0023(10) -0.0026(11)
C15 0.0124(13) 0.0314(18) 0.0190(14) -0.0004(13) 0.0052(11) 0.0034(12)
C16 0.0173(13) 0.0244(19) 0.0183(13) -0.0001(12) 0.0057(10) 0.0007(12)
C17 0.0195(13) 0.0138(17) 0.0165(12) -0.0009(12) 0.0034(11) -0.0008(11)
O17 0.0197(10) 0.0267(14) 0.0169(9) 0.0009(9) -0.0003(8) -0.0011(8)
C18 0.0124(13) 0.0161(15) 0.0165(13) 0.0009(11) 0.0021(10) 0.0005(11)
C19 0.0217(15) 0.0171(16) 0.0201(15) 0.0030(13) 0.0031(12) -0.0012(12)
C211 0.0203(13) 0.0178(16) 0.0186(12) -0.0040(14) 0.0044(10) -0.0001(13)
O211 0.0129(9) 0.0298(14) 0.0244(10) -0.0033(9) 0.0025(8) -0.0011(9)

loop_
_atom_type_symbol
_atom_type_description
_atom_type_scat_dispersion_real
_atom_type_scat_dispersion_imag
_atom_type_scat_source
C C 0.0033 0.0016 'International Tables Vol C Tables 4.2.6.8 and 6.1.1.4'
H H 0.0000 0.0000 'International Tables Vol C Tables 4.2.6.8 and 6.1.1.4'
O O 0.0106 0.0060 'International Tables Vol C Tables 4.2.6.8 and 6.1.1.4'
Cl Cl 0.1484 0.1585 'International Tables Vol C Tables 4.2.6.8 and 6.1.1.4'

loop_
_geom_angle_atom_site_label_1
_geom_angle_atom_site_label_2
_geom_angle_atom_site_label_3
_geom_angle
C2 C1 C10 113.2(2)
C2 C1 H1A 108.9
C10 C1 H1A 108.9
C2 C1 H1B 108.9
C10 C1 H1B 108.9
H1A C1 H1B 107.8
C3 C2 C211 122.8(2)
C3 C2 C1 119.8(2)
C211 C2 C1 117.3(2)
C2 C3 C4 125.5(2)
C2 C3 Cl3 121.8(2)
C4 C3 Cl3 112.53(17)
C3 C4 C5 112.8(2)
C3 C4 H4A 109.0
C5 C4 H4A 109.0
C3 C4 H4B 109.0
C5 C4 H4B 109.0
H4A C4 H4B 107.8
C4 C5 C6 109.9(2)
C4 C5 C10 111.9(2)
C6 C5 C10 112.9(2)
C4 C5 H5 107.3
C6 C5 H5 107.3
C10 C5 H5 107.3
C7 C6 C5 112.1(2)
C7 C6 H6A 109.2
C5 C6 H6A 109.2
C7 C6 H6B 109.2
C5 C6 H6B 109.2
H6A C6 H6B 107.9
C8 C7 C6 112.0(2)
C8 C7 H7A 109.2
C6 C7 H7A 109.2
C8 C7 H7B 109.2
C6 C7 H7B 109.2
H7A C7 H7B 107.9
C14 C8 C7 111.9(2)
C14 C8 C9 109.6(2)
C7 C8 C9 109.8(2)
C14 C8 H8 108.5
C7 C8 H8 108.5
C9 C8 H8 108.5
C11 C9 C8 113.9(2)
C11 C9 C10 113.5(2)
C8 C9 C10 110.8(2)
C11 C9 H9 105.9
C8 C9 H9 105.9
C10 C9 H9 105.9
C18 C10 C1 108.9(2)
C18 C10 C5 111.8(2)
C1 C10 C5 107.1(2)
C18 C10 C9 111.5(2)
C1 C10 C9 110.0(2)
C5 C10 C9 107.6(2)
C12 C11 C9 113.8(2)
C12 C11 H11A 108.8
C9 C11 H11A 108.8
C12 C11 H11B 108.8
C9 C11 H11B 108.8
H11A C11 H11B 107.7
C13 C12 C11 109.9(2)
C13 C12 H12A 109.7
C11 C12 H12A 109.7
C13 C12 H12B 109.7
C11 C12 H12B 109.7
H12A C12 H12B 108.2
C12 C13 C17 117.4(2)
C12 C13 C14 109.0(2)
C17 C13 C14 100.5(2)
C12 C13 C19 111.7(2)
C17 C13 C19 104.6(2)
C14 C13 C19 113.2(2)
C8 C14 C15 119.4(2)
C8 C14 C13 112.6(2)
C15 C14 C13 104.3(2)
C8 C14 H14 106.6
C15 C14 H14 106.6
C13 C14 H14 106.6
C14 C15 C16 103.1(2)
C14 C15 H15A 111.2
C16 C15 H15A 111.2
C14 C15 H15B 111.2
C16 C15 H15B 111.2
H15A C15 H15B 109.1
C17 C16 C15 106.1(2)
C17 C16 H16A 110.5
C15 C16 H16A 110.5
C17 C16 H16B 110.5
C15 C16 H16B 110.5
H16A C16 H16B 108.7
O17 C17 C16 125.9(2)
O17 C17 C13 125.9(2)
C16 C17 C13 108.2(2)
C10 C18 H18A 109.5
C10 C18 H18B 109.5
H18A C18 H18B 109.5
C10 C18 H18C 109.5
H18A C18 H18C 109.5
H18B C18 H18C 109.5
C13 C19 H19A 109.5
C13 C19 H19B 109.5
H19A C19 H19B 109.5
C13 C19 H19C 109.5
H19A C19 H19C 109.5
H19B C19 H19C 109.5
O211 C211 C2 123.5(2)
O211 C211 H211 118.3
C2 C211 H211 118.3

loop_
_geom_bond_atom_site_label_1
_geom_bond_atom_site_label_2
_geom_bond_distance
C1 C2 1.515(3)
C1 C10 1.540(4)
C1 H1A 0.9900
C1 H1B 0.9900
C2 C3 1.339(4)
C2 C211 1.472(4)
C3 C4 1.496(4)
C3 Cl3 1.747(2)
C4 C5 1.527(3)
C4 H4A 0.9900
C4 H4B 0.9900
C5 C6 1.530(4)
C5 C10 1.549(3)
C5 H5 1.0000
C6 C7 1.527(4)
C6 H6A 0.9900
C6 H6B 0.9900
C7 C8 1.526(4)
C7 H7A 0.9900
C7 H7B 0.9900
C8 C14 1.517(3)
C8 C9 1.551(4)
C8 H8 1.0000
C9 C11 1.543(3)
C9 C10 1.561(3)
C9 H9 1.0000
C10 C18 1.538(4)
C11 C12 1.534(3)
C11 H11A 0.9900
C11 H11B 0.9900
C12 C13 1.518(4)
C12 H12A 0.9900
C12 H12B 0.9900
C13 C17 1.529(3)
C13 C14 1.538(4)
C13 C19 1.543(4)
C14 C15 1.536(4)
C14 H14 1.0000
C15 C16 1.537(4)
C15 H15A 0.9900
C15 H15B 0.9900
C16 C17 1.518(4)
C16 H16A 0.9900
C16 H16B 0.9900
C17 O17 1.211(3)
C18 H18A 0.9800
C18 H18B 0.9800
C18 H18C 0.9800
C19 H19A 0.9800
C19 H19B 0.9800
C19 H19C 0.9800
C211 O211 1.211(3)
C211 H211 0.9500

loop_
_geom_hbond_atom_site_label_D
_geom_hbond_atom_site_label_H
_geom_hbond_atom_site_label_A
_geom_hbond_site_symmetry_A
_geom_hbond_distance_DH
_geom_hbond_distance_HA
_geom_hbond_distance_DA
_geom_hbond_angle_DHA
_geom_hbond_publ_flag
C4 H4B O211 3_555 0.99 2.59 3.536(4) 160 no

loop_
_geom_torsion_atom_site_label_1
_geom_torsion_atom_site_label_2
_geom_torsion_atom_site_label_3
_geom_torsion_atom_site_label_4
_geom_torsion
C10 C1 C2 C3 -22.7(4)
C10 C1 C2 C211 153.6(3)
C211 C2 C3 C4 -177.9(3)
C1 C2 C3 C4 -1.7(5)
C211 C2 C3 Cl3 -2.0(4)
C1 C2 C3 Cl3 174.2(2)
C2 C3 C4 C5 -6.6(4)
Cl3 C3 C4 C5 177.2(2)
C3 C4 C5 C6 165.0(3)
C3 C4 C5 C10 38.8(3)
C4 C5 C6 C7 -179.4(2)
C10 C5 C6 C7 -53.8(3)
C5 C6 C7 C8 52.9(3)
C6 C7 C8 C14 -177.9(2)
C6 C7 C8 C9 -55.9(3)
C14 C8 C9 C11 -47.1(3)
C7 C8 C9 C11 -170.4(2)
C14 C8 C9 C10 -176.6(2)
C7 C8 C9 C10 60.1(3)
C2 C1 C10 C18 -68.5(3)
C2 C1 C10 C5 52.5(3)
C2 C1 C10 C9 169.1(2)
C4 C5 C10 C18 57.9(3)
C6 C5 C10 C18 -66.7(3)
C4 C5 C10 C1 -61.4(3)
C6 C5 C10 C1 174.1(2)
C4 C5 C10 C9 -179.5(2)
C6 C5 C10 C9 56.0(3)
C11 C9 C10 C18 -66.0(3)
C8 C9 C10 C18 63.7(3)
C11 C9 C10 C1 54.9(3)
C8 C9 C10 C1 -175.4(2)
C11 C9 C10 C5 171.1(2)
C8 C9 C10 C5 -59.2(3)
C8 C9 C11 C12 46.8(3)
C10 C9 C11 C12 175.0(2)
C9 C11 C12 C13 -52.5(3)
C11 C12 C13 C17 172.6(2)
C11 C12 C13 C14 59.3(3)
C11 C12 C13 C19 -66.6(3)
C7 C8 C14 C15 -59.3(4)
C9 C8 C14 C15 178.7(2)
C7 C8 C14 C13 177.9(2)
C9 C8 C14 C13 55.9(3)
C12 C13 C14 C8 -63.4(3)
C17 C13 C14 C8 172.6(2)
C19 C13 C14 C8 61.6(3)
C12 C13 C14 C15 165.7(2)
C17 C13 C14 C15 41.7(3)
C19 C13 C14 C15 -69.3(3)
C8 C14 C15 C16 -165.1(2)
C13 C14 C15 C16 -38.3(3)
C14 C15 C16 C17 19.2(3)
C15 C16 C17 O17 -173.7(3)
C15 C16 C17 C13 6.8(3)
C12 C13 C17 O17 32.9(4)
C14 C13 C17 O17 150.8(3)
C19 C13 C17 O17 -91.6(3)
C12 C13 C17 C16 -147.7(2)
C14 C13 C17 C16 -29.7(3)
C19 C13 C17 C16 87.8(3)
C3 C2 C211 O211 175.3(3)
C1 C2 C211 O211 -0.9(5)

_cod_database_fobs_code 2021356
